data_2011012
loop_
_publ_author_name
'Meier, Herbert'
'Schwertel, Manfred'
'Schollmeyer, Dieter'

_publ_section_title
;
 Two strained hexahelicenophanes
;
_journal_issue 6
_journal_name_full 'Acta Crystallographica Section C'
_journal_page_first 684
_journal_page_last 686
_journal_paper_doi 10.1107/S0108270100003140
_journal_volume 56
_journal_year 2000
_chemical_formula_sum 'C36 H34 O2'
_chemical_formula_weight 498.63
_chemical_melting_point 252
_chemical_name_systematic
;
4,13-(1',10'-Decandioxy)hexahelicen
;
_space_group_IT_number 61
_symmetry_cell_setting orthorhombic
_symmetry_space_group_name_Hall '-P 2ac 2ab'
_symmetry_space_group_name_H-M 'P b c a'
_audit_creation_method SHELXL
_cell_angle_alpha 90.00
_cell_angle_beta 90.00
_cell_angle_gamma 90.00
_cell_formula_units_Z 8
_cell_length_a 16.8803(5)
_cell_length_b 16.1855(4)
_cell_length_c 19.3262(6)
_cell_measurement_reflns_used 25
_cell_measurement_temperature 298(2)
_cell_measurement_theta_max 74
_cell_measurement_theta_min 65
_cell_volume 5280.2(3)
_computing_cell_refinement CAD4-Software
_computing_data_collection 'CAD4-Software (Enraf-Nonius, 1989)'
_computing_data_reduction 'CORINC  (Dr\"ager, 1971)'
_computing_molecular_graphics 'ORTEPII (Johnson, 1976)'
_computing_structure_refinement 'SHELXL97 (Sheldrick, 1997)'
_computing_structure_solution 'SIR92 (Altomare, 1994)'
_diffrn_ambient_temperature 298(2)
_diffrn_measured_fraction_theta_full .999
_diffrn_measured_fraction_theta_max .999
_diffrn_measurement_device 'CAD4 Enraf Nonius'
_diffrn_measurement_method \w/2\q
_diffrn_radiation_monochromator graphite
_diffrn_radiation_source 'rotating anode'
_diffrn_radiation_type CuK\a
_diffrn_radiation_wavelength 1.54178
_diffrn_reflns_av_R_equivalents .0000
_diffrn_reflns_av_sigmaI/netI .0248
_diffrn_reflns_limit_h_max 0
_diffrn_reflns_limit_h_min -21
_diffrn_reflns_limit_k_max 20
_diffrn_reflns_limit_k_min 0
_diffrn_reflns_limit_l_max 24
_diffrn_reflns_limit_l_min 0
_diffrn_reflns_number 5436
_diffrn_reflns_theta_full 75.06
_diffrn_reflns_theta_max 75.06
_diffrn_reflns_theta_min 4.42
_diffrn_standards_decay_% 5
_diffrn_standards_interval_time 60
_diffrn_standards_number 3
_exptl_absorpt_coefficient_mu .586
_exptl_absorpt_correction_type none
_exptl_crystal_colour Yellow
_exptl_crystal_density_diffrn 1.254
_exptl_crystal_density_method 'not measured'
_exptl_crystal_description 'rectangular block'
_exptl_crystal_F_000 2128
_exptl_crystal_size_max .56
_exptl_crystal_size_mid .53
_exptl_crystal_size_min .35
_refine_diff_density_max .456
_refine_diff_density_min -.281
_refine_ls_extinction_coef .00122(13)
_refine_ls_extinction_method 'SHELXL97 (Sheldrick, 1997)'
_refine_ls_goodness_of_fit_ref 1.047
_refine_ls_hydrogen_treatment constr
_refine_ls_matrix_type full
_refine_ls_number_parameters 368
_refine_ls_number_reflns 5436
_refine_ls_number_restraints 0
_refine_ls_restrained_S_obs 1.047
_refine_ls_R_factor_all .0709
_refine_ls_R_factor_gt .0571
_refine_ls_shift/esd_mean .000
_refine_ls_shift/su_max <0.001
_refine_ls_structure_factor_coef Fsqd
_refine_ls_weighting_details 'w = 1/[\s^2^(Fo^2^)+( 0.0843P)^2^+1.8869P] where P=(Fo^2^+2Fc^2^)/3'
_refine_ls_weighting_scheme calc
_refine_ls_wR_factor_all .1664
_refine_ls_wR_factor_ref .1557
_reflns_number_gt 4367
_reflns_number_total 5436
_reflns_threshold_expression I>2\s(I)
_cod_data_source_file jz1383.cif
_cod_data_source_block I
_cod_depositor_comments
;
The following automatic conversions were performed:

'_refine_ls_weighting_scheme' value 'calc w = 1/[\s^2^(Fo^2^)+(
0.0843P)^2^+1.8869P] where P=(Fo^2^+2Fc^2^)/3' was changed to 'calc'.
New tag '_refine_ls_weighting_details' was created. The value of the
new tag was set to 'w = 1/[\s^2^(Fo^2^)+( 0.0843P)^2^+1.8869P] where
P=(Fo^2^+2Fc^2^)/3'.

Automatic conversion script
Id: cif_fix_values 3143 2015-03-26 13:38:13Z robertas 
;
_cod_database_code 2011012

loop_
_symmetry_equiv_pos_as_xyz
'x, y, z'
'-x+1/2, -y, z+1/2'
'-x, y+1/2, -z+1/2'
'x+1/2, -y+1/2, -z'
'-x, -y, -z'
'x-1/2, y, -z-1/2'
'x, -y-1/2, z-1/2'
'-x-1/2, y-1/2, z'

loop_
_atom_site_label
_atom_site_fract_x
_atom_site_fract_y
_atom_site_fract_z
_atom_site_U_iso_or_equiv
_atom_site_adp_type
_atom_site_calc_flag
_atom_site_refinement_flags
_atom_site_occupancy
_atom_site_disorder_assembly
_atom_site_disorder_group
_atom_site_type_symbol
O2 .61174(8) .07509(10) .63720(8) .0584(4) Uani d . 1 . . O
O1 .26831(9) -.09229(10) .91560(8) .0605(4) Uani d . 1 . . O
C1 .41472(11) -.14762(11) .74908(10) .0448(4) Uani d . 1 . . C
H1 .4471 -.1609 .7117 .050(6) Uiso calc R 1 . . H
C2 .44797(12) -.12847(12) .81174(10) .0499(5) Uani d . 1 . . C
H2 .5028 -.1296 .8163 .051(6) Uiso calc R 1 . . H
C3 .40169(13) -.10730(13) .86910(11) .0524(5) Uani d . 1 . . C
H3 .4255 -.0921 .9106 .064(7) Uiso calc R 1 . . H
C4 .32100(12) -.10924(12) .86344(10) .0480(4) Uani d . 1 . . C
C4A .28409(11) -.13375(11) .80048(10) .0456(4) Uani d . 1 . . C
C5 .20080(12) -.14914(13) .79807(12) .0554(5) Uani d . 1 . . C
H5 .1692 -.1373 .8362 .071(7) Uiso calc R 1 . . H
C6 .16819(12) -.18089(14) .74037(13) .0587(5) Uani d . 1 . . C
H6 .1153 -.1969 .7412 .060(6) Uiso calc R 1 . . H
C7 .17640(13) -.22916(14) .61988(12) .0603(6) Uani d . 1 . . C
H7 .1233 -.2442 .6216 .063(7) Uiso calc R 1 . . H
C6A .21227(12) -.19072(12) .67817(11) .0511(5) Uani d . 1 . . C
C8 .21886(14) -.24379(13) .56234(12) .0599(6) Uani d . 1 . . C
H8 .1965 -.2746 .5267 .078(8) Uiso calc R 1 . . H
C8A .29698(13) -.21316(12) .55493(10) .0517(5) Uani d . 1 . . C
C9 .34053(14) -.23073(12) .49390(11) .0572(5) Uani d . 1 . . C
H9 .3168 -.2609 .4586 .065(7) Uiso calc R 1 . . H
C10 .41557(14) -.20445(13) .48642(11) .0566(5) Uani d . 1 . . C
H10 .4460 -.2238 .4497 .075(8) Uiso calc R 1 . . H
C10A .44884(12) -.14727(12) .53414(10) .0488(4) Uani d . 1 . . C
C11 .52705(13) -.11639(13) .52435(11) .0543(5) Uani d . 1 . . C
H11 .5582 -.1382 .4891 .068(7) Uiso calc R 1 . . H
C12 .55693(12) -.05632(13) .56491(10) .0511(5) Uani d . 1 . . C
H12 .6101 -.0418 .5614 .061(7) Uiso calc R 1 . . H
C12A .50679(11) -.01493(11) .61337(9) .0437(4) Uani d . 1 . . C
C13 .53325(11) .05783(12) .64753(10) .0462(4) Uani d . 1 . . C
C14 .48137(12) .10517(13) .68463(11) .0513(5) Uani d . 1 . . C
H14 .4984 .1536 .7059 .059(6) Uiso calc R 1 . . H
C15 .40224(12) .08008(12) .69036(11) .0506(5) Uani d . 1 . . C
H15 .3667 .1134 .7143 .057(6) Uiso calc R 1 . . H
C16 .37601(11) .00810(11) .66185(10) .0448(4) Uani d . 1 . . C
H16 .3235 -.0077 .6677 .050(6) Uiso calc R 1 . . H
C16A .42808(11) -.04274(11) .62348(9) .0418(4) Uani d . 1 . . C
C16B .40315(11) -.11935(11) .59060(9) .0436(4) Uani d . 1 . . C
C16C .33141(11) -.16434(11) .60841(10) .0448(4) Uani d . 1 . . C
C16D .29227(11) -.16501(11) .67521(10) .0444(4) Uani d . 1 . . C
C16E .33151(11) -.14724(11) .74090(10) .0427(4) Uani d . 1 . . C
C17 .29292(15) -.05357(14) .97916(11) .0607(6) Uani d . 1 . . C
H17A .3481 -.0667 .9878 .069(5) Uiso calc R 1 . . H
H17B .2619 -.0757 1.0171 .069(5) Uiso calc R 1 . . H
C18 .28301(15) .03873(15) .97689(14) .0688(6) Uani d . 1 . . C
H18A .2864 .0596 1.0238 .093(7) Uiso calc R 1 . . H
H18B .2301 .0508 .9600 .093(7) Uiso calc R 1 . . H
C19 .34227(14) .08622(15) .93245(14) .0678(6) Uani d . 1 . . C
H19A .3495 .0576 .8888 .071(5) Uiso calc R 1 . . H
H19B .3213 .1407 .9225 .071(5) Uiso calc R 1 . . H
C20 .42203(16) .09480(19) .96851(15) .0782(7) Uani d . 1 . . C
H20A .4146 .1271 1.0103 .108(8) Uiso calc R 1 . . H
H20B .4397 .0402 .9824 .108(8) Uiso calc R 1 . . H
C21 .48731(18) .13487(19) .92578(17) .0869(9) Uani d . 1 . . C
H21A .4647 .1808 .9003 .117(9) Uiso calc R 1 . . H
H21B .5268 .1572 .9571 .117(9) Uiso calc R 1 . . H
C22 .52777(17) .07877(17) .87573(13) .0715(7) Uani d . 1 . . C
H22A .4893 .0600 .8419 .099(7) Uiso calc R 1 . . H
H22B .5467 .0306 .9005 .099(7) Uiso calc R 1 . . H
C23 .59770(16) .11826(16) .83735(13) .0689(6) Uani d . 1 . . C
H23A .5783 .1633 .8089 .084(6) Uiso calc R 1 . . H
H23B .6344 .1412 .8709 .084(6) Uiso calc R 1 . . H
C24 .64128(14) .05703(15) .79187(13) .0634(6) Uani d . 1 . . C
H24A .6027 .0226 .7684 .074(5) Uiso calc R 1 . . H
H24B .6731 .0214 .8211 .074(5) Uiso calc R 1 . . H
C25 .69474(13) .09652(16) .73789(13) .0651(6) Uani d . 1 . . C
H25A .7270 .1382 .7604 .071(5) Uiso calc R 1 . . H
H25B .7302 .0546 .7199 .071(5) Uiso calc R 1 . . H
C26 .65194(13) .13602(14) .67803(12) .0577(5) Uani d . 1 . . C
H26A .6138 .1757 .6955 .067(5) Uiso calc R 1 . . H
H26B .6897 .1654 .6493 .067(5) Uiso calc R 1 . . H

loop_
_atom_site_aniso_label
_atom_site_aniso_U_11
_atom_site_aniso_U_22
_atom_site_aniso_U_33
_atom_site_aniso_U_12
_atom_site_aniso_U_13
_atom_site_aniso_U_23
O2 .0459(8) .0685(9) .0607(9) -.0089(7) .0037(6) -.0099(7)
O1 .0599(9) .0681(9) .0534(8) .0039(7) .0082(7) -.0072(7)
C1 .0474(10) .0426(9) .0444(9) .0028(8) -.0014(8) .0040(8)
C2 .0449(10) .0524(11) .0523(11) .0026(8) -.0054(8) .0020(9)
C3 .0570(12) .0545(11) .0456(10) .0025(9) -.0065(9) -.0008(9)
C4 .0552(11) .0416(9) .0471(10) .0039(8) .0039(8) .0028(8)
C4A .0484(10) .0376(9) .0507(10) .0026(7) -.0002(8) .0057(8)
C5 .0493(11) .0552(12) .0617(12) .0027(9) .0051(9) .0068(10)
C6 .0410(10) .0598(12) .0752(14) -.0046(9) -.0032(10) .0084(11)
C7 .0543(12) .0533(12) .0735(15) -.0104(9) -.0190(11) .0082(10)
C6A .0488(11) .0448(10) .0598(12) -.0023(8) -.0096(9) .0087(9)
C8 .0691(13) .0468(11) .0638(13) -.0070(10) -.0230(11) .0020(10)
C8A .0666(13) .0384(9) .0502(11) .0016(8) -.0161(9) .0035(8)
C9 .0802(15) .0433(10) .0483(11) .0015(10) -.0161(10) -.0032(9)
C10 .0774(15) .0475(11) .0449(10) .0103(10) -.0047(10) -.0050(9)
C10A .0598(12) .0428(9) .0439(10) .0091(8) -.0042(8) .0016(8)
C11 .0590(12) .0570(12) .0469(10) .0141(10) .0051(9) -.0016(9)
C12 .0464(11) .0568(11) .0501(10) .0066(9) .0029(8) .0026(9)
C12A .0447(9) .0458(10) .0406(9) .0046(8) -.0025(7) .0053(7)
C13 .0421(9) .0502(10) .0463(10) -.0008(8) -.0018(8) .0049(8)
C14 .0500(11) .0469(10) .0568(11) -.0031(8) -.0026(9) -.0057(9)
C15 .0492(10) .0438(10) .0587(12) .0061(8) .0036(9) -.0030(9)
C16 .0412(9) .0403(9) .0528(10) .0016(7) .0007(8) .0030(8)
C16A .0462(10) .0397(9) .0394(9) .0040(7) -.0041(7) .0049(7)
C16B .0492(10) .0403(9) .0414(9) .0055(7) -.0062(8) .0029(7)
C16C .0506(10) .0369(9) .0469(10) .0025(7) -.0095(8) .0036(7)
C16D .0476(10) .0358(9) .0498(10) .0015(7) -.0077(8) .0041(7)
C16E .0478(10) .0346(8) .0458(9) .0008(7) -.0034(8) .0052(7)
C17 .0729(15) .0604(13) .0487(11) .0038(11) .0071(10) -.0055(10)
C18 .0652(14) .0600(13) .0813(16) .0071(11) .0079(12) -.0128(12)
C19 .0686(15) .0554(13) .0793(16) .0097(11) -.0048(12) -.0038(11)
C20 .0697(16) .0839(18) .0810(17) .0029(13) -.0042(13) -.0128(15)
C21 .0817(18) .0793(18) .100(2) -.0131(15) .0008(17) -.0224(16)
C22 .0832(17) .0694(15) .0618(14) -.0097(13) -.0009(13) -.0037(12)
C23 .0754(16) .0705(15) .0606(14) -.0079(12) -.0069(12) -.0032(12)
C24 .0594(13) .0644(13) .0665(14) .0016(10) -.0110(11) .0044(11)
C25 .0470(11) .0760(15) .0722(15) -.0024(10) -.0063(10) -.0042(12)
C26 .0488(11) .0590(12) .0652(13) -.0128(9) .0023(10) .0001(10)

loop_
_atom_type_symbol
_atom_type_description
_atom_type_scat_dispersion_real
_atom_type_scat_dispersion_imag
_atom_type_scat_source
C C .0181 .0091 'International Tables Vol C Tables 4.2.6.8 and 6.1.1.4'
H H .0000 .0000 'International Tables Vol C Tables 4.2.6.8 and 6.1.1.4'
O O .0492 .0322 'International Tables Vol C Tables 4.2.6.8 and 6.1.1.4'

loop_
_geom_angle_atom_site_label_1
_geom_angle_atom_site_label_2
_geom_angle_atom_site_label_3
_geom_angle
C13 O2 C26 121.21(16)
C4 O1 C17 121.78(17)
C2 C1 C16E 120.32(18)
C1 C2 C3 121.80(19)
C4 C3 C2 119.18(19)
C3 C4 O1 125.63(19)
C3 C4 C4A 120.73(18)
O1 C4 C4A 113.58(17)
C16E C4A C4 119.31(17)
C16E C4A C5 120.12(19)
C4 C4A C5 120.48(18)
C6 C5 C4A 119.7(2)
C5 C6 C6A 121.93(19)
C8 C7 C6A 120.4(2)
C16D C6A C7 120.2(2)
C16D C6A C6 120.04(19)
C7 C6A C6 119.70(19)
C7 C8 C8A 121.2(2)
C8 C8A C9 119.77(19)
C8 C8A C16C 120.0(2)
C9 C8A C16C 120.2(2)
C10 C9 C8A 120.95(19)
C9 C10 C10A 120.6(2)
C16B C10A C10 119.6(2)
C16B C10A C11 119.82(18)
C10 C10A C11 120.54(19)
C12 C11 C10A 121.54(19)
C11 C12 C12A 119.87(19)
C16A C12A C13 119.60(17)
C16A C12A C12 119.79(18)
C13 C12A C12 120.43(18)
C14 C13 O2 125.62(18)
C14 C13 C12A 120.42(18)
O2 C13 C12A 113.92(17)
C13 C14 C15 119.35(18)
C16 C15 C14 121.72(19)
C15 C16 C16A 120.50(18)
C16 C16A C12A 118.06(17)
C16 C16A C16B 123.02(17)
C12A C16A C16B 118.80(16)
C10A C16B C16C 118.56(17)
C10A C16B C16A 116.91(17)
C16C C16B C16A 124.33(17)
C8A C16C C16D 117.11(17)
C8A C16C C16B 116.46(18)
C16D C16C C16B 126.42(17)
C6A C16D C16C 118.24(17)
C6A C16D C16E 117.12(18)
C16C C16D C16E 124.45(17)
C1 C16E C4A 118.06(17)
C1 C16E C16D 123.16(17)
C4A C16E C16D 118.67(17)
O1 C17 C18 112.0(2)
C17 C18 C19 116.3(2)
C20 C19 C18 111.6(2)
C21 C20 C19 115.5(3)
C22 C21 C20 115.1(2)
C21 C22 C23 114.3(2)
C24 C23 C22 112.4(2)
C23 C24 C25 114.3(2)
C26 C25 C24 114.88(19)
O2 C26 C25 110.96(19)

loop_
_geom_bond_atom_site_label_1
_geom_bond_atom_site_label_2
_geom_bond_site_symmetry_2
_geom_bond_distance
_geom_bond_publ_flag
O2 C13 . 1.369(2) ?
O2 C26 . 1.434(3) ?
O1 C4 . 1.372(2) ?
O1 C17 . 1.440(3) ?
C1 C2 . 1.370(3) ?
C1 C16E . 1.414(3) ?
C2 C3 . 1.399(3) ?
C3 C4 . 1.367(3) ?
C4 C4A . 1.424(3) ?
C4A C16E . 1.419(3) ?
C4A C5 . 1.429(3) ?
C5 C6 . 1.346(3) ?
C6 C6A . 1.423(3) ?
C7 C8 . 1.344(3) ?
C7 C6A . 1.422(3) ?
C6A C16D . 1.414(3) ?
C8 C8A . 1.416(3) ?
C8A C9 . 1.419(3) ?
C8A C16C . 1.425(3) ?
C9 C10 . 1.344(3) ?
C10 C10A . 1.422(3) ?
C10A C16B . 1.410(3) ?
C10A C11 . 1.424(3) ?
C11 C12 . 1.347(3) ?
C12 C12A . 1.429(3) ?
C12A C16A . 1.416(3) ?
C12A C13 . 1.422(3) ?
C13 C14 . 1.367(3) ?
C14 C15 . 1.400(3) ?
C15 C16 . 1.363(3) ?
C16 C16A . 1.414(3) ?
C16A C16B . 1.455(3) ?
C16B C16C . 1.454(3) ?
C16C C16D . 1.450(3) ?
C16D C16E . 1.460(3) ?
C17 C18 . 1.504(3) ?
C18 C19 . 1.526(4) ?
C19 C20 . 1.522(4) ?
C20 C21 . 1.522(4) ?
C21 C22 . 1.492(4) ?
C22 C23 . 1.534(4) ?
C23 C24 . 1.515(3) ?
C24 C25 . 1.520(3) ?
C25 C26 . 1.506(3) ?

loop_
_geom_torsion_atom_site_label_1
_geom_torsion_atom_site_label_2
_geom_torsion_atom_site_label_3
_geom_torsion_atom_site_label_4
_geom_torsion
C16E C1 C2 C3 -.6(3)
C1 C2 C3 C4 2.9(3)
C2 C3 C4 O1 178.16(18)
C2 C3 C4 C4A 1.0(3)
C17 O1 C4 C3 13.2(3)
C17 O1 C4 C4A -169.46(17)
C3 C4 C4A C16E -7.1(3)
O1 C4 C4A C16E 175.42(16)
C3 C4 C4A C5 169.40(19)
O1 C4 C4A C5 -8.0(3)
C16E C4A C5 C6 3.8(3)
C4 C4A C5 C6 -172.74(19)
C4A C5 C6 C6A -7.7(3)
C8 C7 C6A C16D 2.2(3)
C8 C7 C6A C6 -175.6(2)
C5 C6 C6A C16D -1.5(3)
C5 C6 C6A C7 176.2(2)
C6A C7 C8 C8A -7.4(3)
C7 C8 C8A C9 179.13(19)
C7 C8 C8A C16C -1.3(3)
C8 C8A C9 C10 -178.04(19)
C16C C8A C9 C10 2.4(3)
C8A C9 C10 C10A -10.3(3)
C9 C10 C10A C16B 1.4(3)
C9 C10 C10A C11 -176.97(19)
C16B C10A C11 C12 -4.9(3)
C10 C10A C11 C12 173.45(19)
C10A C11 C12 C12A -7.9(3)
C11 C12 C12A C16A 6.3(3)
C11 C12 C12A C13 -168.75(18)
C26 O2 C13 C14 14.6(3)
C26 O2 C13 C12A -167.64(18)
C16A C12A C13 C14 -6.2(3)
C12 C12A C13 C14 168.89(19)
C16A C12A C13 O2 175.89(16)
C12 C12A C13 O2 -9.0(3)
O2 C13 C14 C15 179.46(19)
C12A C13 C14 C15 1.8(3)
C13 C14 C15 C16 2.3(3)
C14 C15 C16 C16A -1.9(3)
C15 C16 C16A C12A -2.5(3)
C15 C16 C16A C16B -178.66(17)
C13 C12A C16A C16 6.5(3)
C12 C12A C16A C16 -168.66(17)
C13 C12A C16A C16B -177.24(16)
C12 C12A C16A C16B 7.6(2)
C10 C10A C16B C16C 15.1(3)
C11 C10A C16B C16C -166.58(17)
C10 C10A C16B C16A -159.91(17)
C11 C10A C16B C16A 18.4(3)
C16 C16A C16B C10A 156.43(17)
C12A C16A C16B C10A -19.7(2)
C16 C16A C16B C16C -18.2(3)
C12A C16A C16B C16C 165.68(16)
C8 C8A C16C C16D 14.8(3)
C9 C8A C16C C16D -165.69(17)
C8 C8A C16C C16B -165.88(17)
C9 C8A C16C C16B 13.6(3)
C10A C16B C16C C8A -22.1(2)
C16A C16B C16C C8A 152.50(17)
C10A C16B C16C C16D 157.18(17)
C16A C16B C16C C16D -28.2(3)
C7 C6A C16D C16C 11.5(3)
C6 C6A C16D C16C -170.74(17)
C7 C6A C16D C16E -163.72(18)
C6 C6A C16D C16E 14.0(3)
C8A C16C C16D C6A -19.6(3)
C16B C16C C16D C6A 161.19(17)
C8A C16C C16D C16E 155.30(17)
C16B C16C C16D C16E -24.0(3)
C2 C1 C16E C4A -5.4(3)
C2 C1 C16E C16D 178.42(17)
C4 C4A C16E C1 9.2(3)
C5 C4A C16E C1 -167.36(18)
C4 C4A C16E C16D -174.51(16)
C5 C4A C16E C16D 8.9(3)
C6A C16D C16E C1 158.60(18)
C16C C16D C16E C1 -16.3(3)
C6A C16D C16E C4A -17.5(2)
C16C C16D C16E C4A 167.58(17)
C4 O1 C17 C18 93.8(2)
O1 C17 C18 C19 -73.3(3)
C17 C18 C19 C20 -77.2(3)
C18 C19 C20 C21 175.0(2)
C19 C20 C21 C22 -80.9(3)
C20 C21 C22 C23 -175.3(2)
C21 C22 C23 C24 175.0(2)
C22 C23 C24 C25 163.3(2)
C23 C24 C25 C26 -73.3(3)
C13 O2 C26 C25 95.8(2)
C24 C25 C26 O2 -66.1(3)

loop_
_cod_related_entry_id
_cod_related_entry_database
_cod_related_entry_code
1 ChemSpider 21135726
